data_2205344
loop_
_publ_author_name
'Malathy Sony, S. M.'
'Charles, P.'
'Ponnuswamy, M. N.'
'Nethaji, M.'

_publ_section_title
;
 <i>N</i>-(2-Benzoyl-4-chlorophenyl)-2-chloroacetamide
;
_journal_issue 3
_journal_name_full 'Acta Crystallographica Section E'
_journal_page_first o632
_journal_page_last o634
_journal_paper_doi 10.1107/S1600536805002291
_journal_volume 61
_journal_year 2005
_chemical_formula_iupac 'C15 H11 Cl2 N O2'
_chemical_formula_moiety 'C15 H11 Cl2 N O2'
_chemical_formula_sum 'C15 H11 Cl2 N O2'
_chemical_formula_weight 308.15
_chemical_name_systematic
;
N-(2-Benzoyl-4-chlorophenyl)-2-chloroacetamide
;
_space_group_IT_number 2
_symmetry_cell_setting triclinic
_symmetry_space_group_name_Hall '-P 1'
_symmetry_space_group_name_H-M 'P -1'
_atom_sites_solution_hydrogens geom
_atom_sites_solution_primary direct
_atom_sites_solution_secondary difmap
_audit_creation_method SHELXL-97
_cell_angle_alpha 81.391(4)
_cell_angle_beta 76.933(4)
_cell_angle_gamma 81.214(4)
_cell_formula_units_Z 2
_cell_length_a 5.9991(15)
_cell_length_b 10.052(3)
_cell_length_c 12.161(3)
_cell_measurement_reflns_used 7815
_cell_measurement_temperature 293(2)
_cell_measurement_theta_max 28.06
_cell_measurement_theta_min 1.73
_cell_volume 700.9(3)
_computing_cell_refinement 'SAINT (Siemens, 1996)'
_computing_data_collection 'SMART (Siemens, 1996)'
_computing_data_reduction SAINT
_computing_molecular_graphics 'PLATON (Spek, 2003), ORTEP-3 (Farrugia, 1997) and ZORTEP (Zsolnai, 1998)'
_computing_publication_material PLATON
_computing_structure_refinement 'SHELXL97 (Sheldrick, 1997)'
_computing_structure_solution 'SHELXS97 (Sheldrick, 1990)'
_diffrn_ambient_temperature 293(2)
_diffrn_measured_fraction_theta_full 0.996
_diffrn_measured_fraction_theta_max 0.922
_diffrn_measurement_device_type 'Siemens SMART CCD area-detector'
_diffrn_measurement_method \w
_diffrn_radiation_monochromator graphite
_diffrn_radiation_source 'fine-focus sealed tube'
_diffrn_radiation_type MoK\a
_diffrn_radiation_wavelength 0.71073
_diffrn_reflns_av_R_equivalents 0.0384
_diffrn_reflns_av_sigmaI/netI 0.0478
_diffrn_reflns_limit_h_max 7
_diffrn_reflns_limit_h_min -7
_diffrn_reflns_limit_k_max 13
_diffrn_reflns_limit_k_min -13
_diffrn_reflns_limit_l_max 15
_diffrn_reflns_limit_l_min -15
_diffrn_reflns_number 7815
_diffrn_reflns_theta_full 25.00
_diffrn_reflns_theta_max 28.06
_diffrn_reflns_theta_min 1.73
_diffrn_standards_number 0
_exptl_absorpt_coefficient_mu 0.462
_exptl_absorpt_correction_type none
_exptl_crystal_colour colorless
_exptl_crystal_density_diffrn 1.460
_exptl_crystal_density_method 'not measured'
_exptl_crystal_description block
_exptl_crystal_F_000 316
_exptl_crystal_size_max 0.30
_exptl_crystal_size_mid 0.25
_exptl_crystal_size_min 0.22
_refine_diff_density_max 0.546
_refine_diff_density_min -0.285
_refine_ls_extinction_method none
_refine_ls_goodness_of_fit_ref 1.081
_refine_ls_hydrogen_treatment mixed
_refine_ls_matrix_type full
_refine_ls_number_parameters 185
_refine_ls_number_reflns 3135
_refine_ls_number_restraints 0
_refine_ls_restrained_S_all 1.081
_refine_ls_R_factor_all 0.0884
_refine_ls_R_factor_gt 0.0633
_refine_ls_shift/su_max 0.001
_refine_ls_shift/su_mean 0.000
_refine_ls_structure_factor_coef Fsqd
_refine_ls_weighting_details 'w = 1/[\s^2^(Fo^2^)+(0.0743P)^2^+0.2942P] where P = (Fo^2^+2Fc^2^)/3'
_refine_ls_weighting_scheme calc
_refine_ls_wR_factor_gt 0.1470
_refine_ls_wR_factor_ref 0.1600
_reflns_number_gt 2362
_reflns_number_total 3135
_reflns_threshold_expression I>2\s(I)
_cod_data_source_file rz6038.cif
_cod_data_source_block I
_cod_depositor_comments
;
The following automatic conversions were performed:
'_symmetry_cell_setting' value 'Triclinic' changed to 'triclinic'
according to '/home/saulius/struct/CIF-dictionaries/cif_core.dic'
dictionary named 'cif_core.dic' version 2.4.1 from 2010-06-29.

Automatic conversion script
Id: cif_fix_enum 1527 2010-12-29 10:47:43Z saulius 

The following automatic conversions were performed:

'_symmetry_cell_setting' value 'Triclinic' changed to 'triclinic'
according to /home/saulius/struct/CIF-dictionaries/cif_core.dic
dictionary named 'cif_core.dic' version 2.4.1 from 2010-06-29.

Automatic conversion script
Id: cif_fix_values 1715 2011-07-08 13:25:40Z adriana 
;
_cod_database_code 2205344
_cod_database_fobs_code 2205344

loop_
_symmetry_equiv_pos_as_xyz
'x, y, z'
'-x, -y, -z'

loop_
_atom_site_label
_atom_site_fract_x
_atom_site_fract_y
_atom_site_fract_z
_atom_site_U_iso_or_equiv
_atom_site_adp_type
_atom_site_calc_flag
_atom_site_refinement_flags
_atom_site_occupancy
_atom_site_type_symbol
Cl1 0.26088(13) 0.61091(8) 0.50393(7) 0.0588(3) Uani d . 1 Cl
Cl2 -1.12836(13) 0.73105(8) 0.92397(7) 0.0583(3) Uani d . 1 Cl
C1 -0.4852(4) 0.6072(3) 0.7645(2) 0.0380(6) Uani d . 1 C
C2 -0.4295(5) 0.7218(3) 0.6859(2) 0.0396(6) Uani d . 1 C
C3 -0.5952(5) 0.8347(3) 0.6800(2) 0.0460(7) Uani d . 1 C
H3 -0.5610 0.9095 0.6271 0.055 Uiso calc R 1 H
C4 -0.8086(5) 0.8366(3) 0.7518(3) 0.0488(7) Uani d . 1 C
H4 -0.9177 0.9125 0.7470 0.059 Uiso calc R 1 H
C5 -0.8613(5) 0.7260(3) 0.8308(2) 0.0418(6) Uani d . 1 C
C6 -0.7029(5) 0.6116(3) 0.8368(2) 0.0409(6) Uani d . 1 C
H6 -0.7411 0.5370 0.8892 0.049 Uiso calc R 1 H
C7 -0.3160(4) 0.4836(3) 0.7750(2) 0.0393(6) Uani d . 1 C
O8 -0.1084(3) 0.4912(2) 0.7528(2) 0.0549(6) Uani d . 1 O
C9 -0.3942(4) 0.3473(3) 0.8104(2) 0.0373(6) Uani d . 1 C
C10 -0.2589(5) 0.2489(3) 0.8683(2) 0.0463(7) Uani d . 1 C
H10 -0.1377 0.2733 0.8938 0.056 Uiso calc R 1 H
C11 -0.3024(6) 0.1164(3) 0.8881(3) 0.0558(8) Uani d . 1 C
H11 -0.2140 0.0521 0.9290 0.067 Uiso calc R 1 H
C12 -0.4767(6) 0.0785(3) 0.8475(3) 0.0585(8) Uani d . 1 C
H12 -0.5030 -0.0118 0.8588 0.070 Uiso calc R 1 H
C13 -0.6127(5) 0.1754(3) 0.7898(3) 0.0534(8) Uani d . 1 C
H13 -0.7308 0.1497 0.7626 0.064 Uiso calc R 1 H
C14 -0.5750(5) 0.3091(3) 0.7722(2) 0.0435(7) Uani d . 1 C
H14 -0.6695 0.3739 0.7350 0.052 Uiso calc R 1 H
N15 -0.2091(4) 0.7174(2) 0.6158(2) 0.0439(6) Uani d . 1 N
C16 -0.1348(6) 0.7992(3) 0.5193(3) 0.0564(8) Uani d . 1 C
O17 -0.2480(5) 0.8955(3) 0.4795(3) 0.1115(13) Uani d . 1 O
C18 0.1121(6) 0.7681(3) 0.4585(3) 0.0640(9) Uani d . 1 C
H18A 0.1967 0.8397 0.4666 0.077 Uiso calc R 1 H
H18B 0.1147 0.7711 0.3781 0.077 Uiso calc R 1 H
H15 -0.110(5) 0.651(3) 0.637(2) 0.035(7) Uiso d . 1 H

loop_
_atom_site_aniso_label
_atom_site_aniso_U_11
_atom_site_aniso_U_22
_atom_site_aniso_U_33
_atom_site_aniso_U_12
_atom_site_aniso_U_13
_atom_site_aniso_U_23
Cl1 0.0498(5) 0.0647(5) 0.0539(5) 0.0077(4) -0.0075(3) -0.0023(4)
Cl2 0.0419(4) 0.0680(5) 0.0596(5) 0.0055(4) -0.0020(3) -0.0165(4)
C1 0.0353(13) 0.0394(14) 0.0418(14) -0.0021(11) -0.0136(11) -0.0063(11)
C2 0.0392(14) 0.0406(15) 0.0406(14) -0.0017(11) -0.0133(11) -0.0058(11)
C3 0.0493(16) 0.0382(15) 0.0489(16) 0.0013(12) -0.0122(13) -0.0036(12)
C4 0.0462(16) 0.0420(16) 0.0588(18) 0.0092(12) -0.0171(14) -0.0133(13)
C5 0.0357(14) 0.0483(16) 0.0440(15) -0.0009(12) -0.0106(11) -0.0146(12)
C6 0.0404(14) 0.0409(15) 0.0436(15) -0.0038(11) -0.0128(12) -0.0074(11)
C7 0.0368(14) 0.0432(15) 0.0386(14) -0.0016(11) -0.0135(11) -0.0021(11)
O8 0.0333(10) 0.0498(12) 0.0797(15) -0.0037(9) -0.0183(10) 0.0067(10)
C9 0.0343(13) 0.0386(14) 0.0353(14) 0.0012(11) -0.0040(11) -0.0039(10)
C10 0.0432(15) 0.0518(17) 0.0420(15) 0.0007(13) -0.0114(12) -0.0022(12)
C11 0.062(2) 0.0458(18) 0.0495(17) 0.0053(15) -0.0077(15) 0.0069(13)
C12 0.067(2) 0.0425(17) 0.059(2) -0.0129(15) 0.0008(16) 0.0001(14)
C13 0.0464(17) 0.0561(19) 0.0579(19) -0.0136(14) -0.0036(14) -0.0114(14)
C14 0.0371(14) 0.0440(16) 0.0462(16) -0.0003(12) -0.0065(12) -0.0036(12)
N15 0.0397(13) 0.0430(14) 0.0449(13) 0.0024(10) -0.0099(10) 0.0024(10)
C16 0.0595(19) 0.0516(18) 0.0477(17) 0.0091(15) -0.0057(14) 0.0023(14)
O17 0.091(2) 0.104(2) 0.084(2) 0.0477(18) 0.0182(16) 0.0445(17)
C18 0.064(2) 0.063(2) 0.0486(18) 0.0091(16) 0.0013(15) 0.0082(15)

loop_
_atom_type_symbol
_atom_type_description
_atom_type_scat_dispersion_real
_atom_type_scat_dispersion_imag
_atom_type_scat_source
C C 0.0033 0.0016 'International Tables Vol C Tables 4.2.6.8 and 6.1.1.4'
H H 0.0000 0.0000 'International Tables Vol C Tables 4.2.6.8 and 6.1.1.4'
N N 0.0061 0.0033 'International Tables Vol C Tables 4.2.6.8 and 6.1.1.4'
O O 0.0106 0.0060 'International Tables Vol C Tables 4.2.6.8 and 6.1.1.4'
Cl Cl 0.1484 0.1585 'International Tables Vol C Tables 4.2.6.8 and 6.1.1.4'

loop_
_geom_angle_atom_site_label_1
_geom_angle_atom_site_label_2
_geom_angle_atom_site_label_3
_geom_angle
_geom_angle_publ_flag
C6 C1 C2 119.1(2) ?
C6 C1 C7 119.1(2) ?
C2 C1 C7 121.8(2) ?
N15 C2 C1 118.6(2) ?
N15 C2 C3 122.2(3) ?
C1 C2 C3 119.2(3) ?
C4 C3 C2 120.8(3) ?
C4 C3 H3 119.6 ?
C2 C3 H3 119.6 ?
C3 C4 C5 120.1(3) ?
C3 C4 H4 119.9 ?
C5 C4 H4 119.9 ?
C4 C5 C6 120.5(3) ?
C4 C5 Cl2 119.9(2) ?
C6 C5 Cl2 119.7(2) ?
C1 C6 C5 120.4(3) ?
C1 C6 H6 119.8 ?
C5 C6 H6 119.8 ?
O8 C7 C1 120.9(2) yes
O8 C7 C9 118.2(2) yes
C1 C7 C9 120.9(2) yes
C10 C9 C14 119.0(3) ?
C10 C9 C7 118.1(2) ?
C14 C9 C7 122.1(2) ?
C9 C10 C11 120.7(3) ?
C9 C10 H10 119.6 ?
C11 C10 H10 119.6 ?
C12 C11 C10 120.1(3) ?
C12 C11 H11 119.9 ?
C10 C11 H11 119.9 ?
C13 C12 C11 119.7(3) ?
C13 C12 H12 120.1 ?
C11 C12 H12 120.1 ?
C12 C13 C14 120.7(3) ?
C12 C13 H13 119.7 ?
C14 C13 H13 119.7 ?
C13 C14 C9 119.7(3) ?
C13 C14 H14 120.1 ?
C9 C14 H14 120.1 ?
C16 N15 C2 128.6(3) yes
C16 N15 H15 116.9(18) yes
C2 N15 H15 114.5(18) yes
O17 C16 N15 125.5(3) yes
O17 C16 C18 117.3(3) yes
N15 C16 C18 117.2(3) yes
C16 C18 Cl1 116.5(2) yes
C16 C18 H18A 108.2 ?
Cl1 C18 H18A 108.2 ?
C16 C18 H18B 108.2 ?
Cl1 C18 H18B 108.2 ?
H18A C18 H18B 107.3 ?

loop_
_geom_bond_atom_site_label_1
_geom_bond_atom_site_label_2
_geom_bond_distance
_geom_bond_publ_flag
Cl1 C18 1.769(3) yes
Cl2 C5 1.739(3) yes
C1 C6 1.399(4) ?
C1 C2 1.413(4) ?
C1 C7 1.488(4) yes
C2 N15 1.400(3) yes
C2 C3 1.394(4) ?
C3 C4 1.376(4) ?
C3 H3 0.9300 ?
C4 C5 1.383(4) ?
C4 H4 0.9300 ?
C5 C6 1.379(4) ?
C6 H6 0.9300 ?
C7 O8 1.225(3) yes
C7 C9 1.487(4) yes
C9 C10 1.391(4) ?
C9 C14 1.396(4) ?
C10 C11 1.372(4) ?
C10 H10 0.9300 ?
C11 C12 1.376(5) ?
C11 H11 0.9300 ?
C12 C13 1.386(5) ?
C12 H12 0.9300 ?
C13 C14 1.375(4) ?
C13 H13 0.9300 ?
C14 H14 0.9300 ?
N15 C16 1.355(4) yes
N15 H15 0.87(3) yes
C16 O17 1.200(4) yes
C16 C18 1.507(4) yes
C18 H18A 0.9700 ?
C18 H18B 0.9700 ?

loop_
_geom_hbond_atom_site_label_D
_geom_hbond_atom_site_label_H
_geom_hbond_atom_site_label_A
_geom_hbond_site_symmetry_A
_geom_hbond_distance_DH
_geom_hbond_distance_HA
_geom_hbond_distance_DA
_geom_hbond_angle_DHA
N15 H15 Cl1 . 0.87(3) 2.46(3) 2.954(2) 117(2)
N15 H15 O8 . 0.87(3) 1.97(3) 2.686(3) 138(2)
C3 H3 O17 2_476 0.93 2.46 3.236(4) 141
C14 H14 O8 1_455 0.93 2.69 3.474(3) 142
C18 H18B Cp 2_566 0.97 2.81 3.593(5) 138

loop_
_geom_torsion_atom_site_label_1
_geom_torsion_atom_site_label_2
_geom_torsion_atom_site_label_3
_geom_torsion_atom_site_label_4
_geom_torsion
_geom_torsion_publ_flag
C6 C1 C2 N15 178.5(2) ?
C7 C1 C2 N15 0.5(4) ?
C6 C1 C2 C3 -1.9(4) ?
C7 C1 C2 C3 -179.9(2) ?
N15 C2 C3 C4 -178.7(3) ?
C1 C2 C3 C4 1.7(4) ?
C2 C3 C4 C5 0.0(4) ?
C3 C4 C5 C6 -1.5(4) ?
C3 C4 C5 Cl2 178.1(2) ?
C2 C1 C6 C5 0.4(4) ?
C7 C1 C6 C5 178.5(2) ?
C4 C5 C6 C1 1.3(4) ?
Cl2 C5 C6 C1 -178.3(2) ?
C6 C1 C7 O8 -149.3(3) yes
C2 C1 C7 O8 28.8(4) yes
C6 C1 C7 C9 32.0(4) yes
C2 C1 C7 C9 -150.0(3) yes
O8 C7 C9 C10 30.4(4) ?
C1 C7 C9 C10 -150.8(2) ?
O8 C7 C9 C14 -139.2(3) yes
C1 C7 C9 C14 39.6(4) yes
C14 C9 C10 C11 -0.3(4) ?
C7 C9 C10 C11 -170.2(3) ?
C9 C10 C11 C12 2.1(5) ?
C10 C11 C12 C13 -2.1(5) ?
C11 C12 C13 C14 0.2(5) ?
C12 C13 C14 C9 1.6(4) ?
C10 C9 C14 C13 -1.6(4) ?
C7 C9 C14 C13 167.9(3) ?
C1 C2 N15 C16 163.7(3) yes
C3 C2 N15 C16 -15.9(5) yes
C2 N15 C16 O17 3.2(6) ?
C2 N15 C16 C18 -178.1(3) ?
O17 C16 C18 Cl1 -169.6(3) yes
N15 C16 C18 Cl1 11.6(4) yes

loop_
_cod_related_entry_id
_cod_related_entry_database
_cod_related_entry_code
1 ChemSpider 70039
